data_2106074
loop_
_publ_author_name
'Baur, W.H.'
'Tillmanns, E.'

_publ_section_title
;
 How to avoid unneccessarily low symmetry in crystal structure
 determinations
;
_journal_name_full 'Acta Crystallographica B (39,1983-)'
_journal_page_first 95
_journal_page_last 111
_journal_volume 42
_journal_year 1986
_chemical_formula_sum 'Ag3 H2 O10 P3'
_chemical_name_systematic 'Ag3 (P3 O9) (H2 O)'
_space_group_IT_number 12
_symmetry_space_group_name_Hall '-I 2y'
_symmetry_space_group_name_H-M 'I 1 2/m 1'
_cell_angle_alpha 90
_cell_angle_beta 106.5
_cell_angle_gamma 90
_cell_formula_units_Z 4
_cell_length_a 9.326
_cell_length_b 10.925
_cell_length_c 9.276
_cell_volume 906.180
_citation_journal_id_ASTM ASBSDK
_cod_data_source_file Baur_ASBSDK_1986_1544.cif
_cod_data_source_block H2Ag3O10P3
_cod_original_cell_volume 906.1802
_cod_original_sg_symbol_Hall '-C 2y (x,y,-x+z)'
_cod_original_formula_sum 'H2 Ag3 O10 P3'
_cod_database_code 2106074

loop_
_symmetry_equiv_pos_as_xyz
x,y,z
-x,y,-z
-x,-y,-z
x,-y,z
x+1/2,y+1/2,z+1/2
-x+1/2,y+1/2,-z+1/2
-x+1/2,-y+1/2,-z+1/2
x+1/2,-y+1/2,z+1/2

loop_
_atom_site_label
_atom_site_type_symbol
_atom_site_fract_x
_atom_site_fract_y
_atom_site_fract_z
_atom_site_occupancy
_atom_site_U_iso_or_equiv
O7 O-2 0.1853 0 0.2778 1 0.0
O6 O-2 0.084 0 0.6594 1 0.0
O5 O-2 0.1651 0 0.947 1 0.0
O1 O-2 0.4976 0 0.7062 1 0.0
O4 O-2 0.538 0.2225 0.7745 1 0.0
P1 P+5 0.4208 0.1329 0.6962 1 0.0
O3 O-2 0.3274 0.1574 0.5399 1 0.0
O2 O-2 0.315 0.1131 0.8066 1 0.0
Ag1 Ag+1 0.8244 0.1705 0.8893 1 0.0
P2 P+5 0.2051 0 0.8034 1 0.0
Ag2 Ag+1 0.5 0.3183 0 1 0.0
